data_7040515
loop_
_publ_author_name
'Wen, Guo-Xuan'
'Han, Min-Le'
'Wu, Xue-Qian'
'Wu, Ya-Pan'
'Dong, Wen-Wen'
'Zhao, Jun'
'Li, Dong-Sheng'
'Ma, Lu-Fang'

_publ_section_title
;
 A multi-responsive luminescent sensor based on a super-stable
 sandwich-type terbium(iii)-organic framework.
;
_journal_issue 39
_journal_name_full 'Dalton transactions (Cambridge, England : 2003)'
_journal_page_first 15492
_journal_page_last 15499
_journal_paper_doi 10.1039/c6dt03057b
_journal_volume 45
_journal_year 2016
_chemical_formula_sum 'C29 H30 N7 O10 Tb'
_chemical_formula_weight 795.52
_space_group_crystal_system monoclinic
_space_group_IT_number 14
_space_group_name_Hall '-P 2yn'
_space_group_name_H-M_alt 'P 1 21/n 1'
_symmetry_space_group_name_Hall '-P 2yn'
_symmetry_space_group_name_H-M 'P 1 21/n 1'
_atom_sites_solution_hydrogens constr
_audit_block_doi 10.5517/ccdc.csd.cc1m41sl
_audit_creation_method SHELXL-2014/7
_audit_update_record
;
2016-08-16 deposited with the CCDC.
2016-08-26 downloaded from the CCDC.
;
_cell_angle_alpha 90
_cell_angle_beta 91.236(5)
_cell_angle_gamma 90
_cell_formula_units_Z 4
_cell_length_a 11.943(4)
_cell_length_b 13.190(5)
_cell_length_c 19.096(7)
_cell_measurement_reflns_used 7898
_cell_measurement_temperature 296(2)
_cell_measurement_theta_max 27.5
_cell_measurement_theta_min 1.9
_cell_volume 3007.5(19)
_computing_cell_refinement 'Bruker XSCANS'
_computing_data_collection 'Bruker XSCANS'
_computing_data_reduction 'Bruker SHELXTL'
_computing_molecular_graphics 'Bruker SHELXTL'
_computing_publication_material 'Bruker SHELXTL'
_computing_structure_refinement 'SHELXL-2014/7 (Sheldrick, 2014)'
_computing_structure_solution 'Bruker SHELXTL'
_diffrn_ambient_temperature 296(2)
_diffrn_detector_area_resol_mean NONE
_diffrn_measured_fraction_theta_full 0.998
_diffrn_measured_fraction_theta_max 0.996
_diffrn_measurement_device_type 'multiwire proportional'
_diffrn_measurement_method 'phi and omega scans'
_diffrn_radiation_type MoK\a
_diffrn_radiation_wavelength 0.71073
_diffrn_reflns_av_R_equivalents 0.1003
_diffrn_reflns_av_unetI/netI 0.0603
_diffrn_reflns_Laue_measured_fraction_full 0.998
_diffrn_reflns_Laue_measured_fraction_max 0.996
_diffrn_reflns_limit_h_max 15
_diffrn_reflns_limit_h_min -15
_diffrn_reflns_limit_k_max 17
_diffrn_reflns_limit_k_min -17
_diffrn_reflns_limit_l_max 24
_diffrn_reflns_limit_l_min -24
_diffrn_reflns_number 31640
_diffrn_reflns_point_group_measured_fraction_full 0.998
_diffrn_reflns_point_group_measured_fraction_max 0.996
_diffrn_reflns_theta_full 25.242
_diffrn_reflns_theta_max 27.525
_diffrn_reflns_theta_min 2.521
_diffrn_source 'fine-focus sealed tube'
_exptl_absorpt_coefficient_mu 2.422
_exptl_absorpt_correction_T_max 0.647
_exptl_absorpt_correction_T_min 0.622
_exptl_absorpt_correction_type multi-scan
_exptl_absorpt_process_details sadabs
_exptl_crystal_colour colorless
_exptl_crystal_density_diffrn 1.757
_exptl_crystal_density_method 'not measured'
_exptl_crystal_description BLOCK
_exptl_crystal_F_000 1592
_exptl_crystal_size_max 0.20
_exptl_crystal_size_mid 0.19
_exptl_crystal_size_min 0.18
_refine_diff_density_max 1.538
_refine_diff_density_min -1.334
_refine_diff_density_rms 0.138
_refine_ls_extinction_method none
_refine_ls_goodness_of_fit_ref 1.077
_refine_ls_hydrogen_treatment mixed
_refine_ls_matrix_type full
_refine_ls_number_parameters 424
_refine_ls_number_reflns 6901
_refine_ls_number_restraints 9
_refine_ls_restrained_S_all 1.079
_refine_ls_R_factor_all 0.0465
_refine_ls_R_factor_gt 0.0396
_refine_ls_shift/su_max 0.003
_refine_ls_shift/su_mean 0.000
_refine_ls_structure_factor_coef Fsqd
_refine_ls_weighting_details 'w=1/[\s^2^(Fo^2^)+(0.0430P)^2^+2.3478P] where P=(Fo^2^+2Fc^2^)/3'
_refine_ls_weighting_scheme calc
_refine_ls_wR_factor_gt 0.0974
_refine_ls_wR_factor_ref 0.1023
_reflns_Friedel_coverage 0.000
_reflns_number_gt 6084
_reflns_number_total 6901
_reflns_threshold_expression 'I > 2\s(I)'
_cod_data_source_file c6dt03057b2.cif
_cod_data_source_block Z
_cod_depositor_comments
;Adding full bibliography for 7040515.cif.

 Adding full bibliography for 7040515.cif.
;
_cod_original_cell_volume 3007.6(18)
_cod_database_code 7040515
_shelx_shelxl_version_number 2014/7
_shelx_space_group_comment
;
The symmetry employed for this shelxl refinement is uniquely defined
by the following loop, which should always be used as a source of
symmetry information in preference to the above space-group names.
They are only intended as comments.
;
_shelx_estimated_absorpt_t_min 0.572
_shelx_estimated_absorpt_t_max 0.643

loop_
_space_group_symop_operation_xyz
'x, y, z'
'-x+1/2, y+1/2, -z+1/2'
'-x, -y, -z'
'x-1/2, -y-1/2, z-1/2'

loop_
_atom_site_label
_atom_site_type_symbol
_atom_site_fract_x
_atom_site_fract_y
_atom_site_fract_z
_atom_site_U_iso_or_equiv
_atom_site_adp_type
_atom_site_occupancy
_atom_site_site_symmetry_order
_atom_site_calc_flag
_atom_site_refinement_flags_posn
_atom_site_refinement_flags_adp
Tb1 Tb 1.14484(2) -0.08701(2) -0.00294(2) 0.02057(8) Uani 1 1 d . .
O1 O 1.1393(3) -0.0155(2) -0.11853(16) 0.0357(7) Uani 1 1 d . .
O2 O 0.9940(3) 0.0677(2) -0.07852(15) 0.0346(7) Uani 1 1 d . .
O3 O 1.1811(3) 0.08178(18) 0.02706(18) 0.0316(7) Uani 1 1 d . .
O4 O 1.0191(2) 0.16075(19) 0.04720(14) 0.0276(6) Uani 1 1 d . .
O5 O 0.7510(3) 0.6098(2) -0.39561(18) 0.0450(8) Uani 1 1 d . .
O6 O 0.6752(2) 0.7483(2) -0.43905(15) 0.0339(6) Uani 1 1 d . .
O7 O 1.3405(2) -0.0555(2) -0.03235(18) 0.0373(7) Uani 1 1 d D .
H7A H 1.3835 -0.0891 -0.0049 0.056 Uiso 1 1 d DR U
H7B H 1.3760 -0.0008 -0.0396 0.056 Uiso 1 1 d DR U
O8 O 1.2092(2) -0.2149(2) -0.08293(15) 0.0327(6) Uani 1 1 d D .
H8A H 1.1567 -0.2566 -0.0922 0.049 Uiso 1 1 d DR U
H8B H 1.2344 -0.1890 -0.1184 0.049 Uiso 1 1 d DR U
O9 O 0.5429(3) 0.8729(3) 0.0254(3) 0.0664(12) Uani 1 1 d . .
O10 O 1.0831(3) 0.5462(3) 0.37076(17) 0.0508(9) Uani 1 1 d D .
H10A H 1.1254 0.4945 0.3732 0.076 Uiso 1 1 d DR U
H10B H 1.0730 0.5696 0.4116 0.076 Uiso 1 1 d DR U
N1 N 1.0078(3) 0.3920(2) -0.23748(18) 0.0292(7) Uani 1 1 d . .
H1 H 0.9685 0.4098 -0.2737 0.035 Uiso 1 1 calc R U
N2 N 1.0779(3) 0.4447(2) -0.12865(17) 0.0293(7) Uani 1 1 d . .
N3 N 1.0758(3) 0.6232(2) -0.10871(17) 0.0286(7) Uani 1 1 d . .
N4 N 0.9848(3) 0.5570(2) -0.20999(18) 0.0294(7) Uani 1 1 d . .
N5 N 1.1537(3) 0.5208(2) -0.02657(19) 0.0361(8) Uani 1 1 d . .
H5 H 1.1664 0.5778 -0.0060 0.043 Uiso 1 1 calc R U
N6 N 0.9807(3) 0.7296(2) -0.18069(18) 0.0305(7) Uani 1 1 d . .
H6 H 1.0133 0.7742 -0.1545 0.037 Uiso 1 1 calc R U
N7 N 0.5284(3) 0.7082(3) 0.0586(2) 0.0445(9) Uani 1 1 d . .
C1 C 1.0680(3) 0.0546(3) -0.12342(19) 0.0247(7) Uani 1 1 d . .
C2 C 1.0727(3) 0.1246(3) -0.18514(19) 0.0243(7) Uani 1 1 d . .
C3 C 1.0355(3) 0.2251(3) -0.17981(19) 0.0244(7) Uani 1 1 d . .
H3 H 1.0049 0.2483 -0.1384 0.029 Uiso 1 1 calc R U
C4 C 1.0448(3) 0.2897(3) -0.23708(19) 0.0248(7) Uani 1 1 d . .
C5 C 1.0850(4) 0.2525(3) -0.2997(2) 0.0367(10) Uani 1 1 d . .
H5A H 1.0877 0.2947 -0.3386 0.044 Uiso 1 1 calc R U
C6 C 1.1213(5) 0.1527(3) -0.3045(2) 0.0441(12) Uani 1 1 d . .
H6A H 1.1488 0.1286 -0.3466 0.053 Uiso 1 1 calc R U
C7 C 1.1167(4) 0.0893(3) -0.2471(2) 0.0363(10) Uani 1 1 d . .
H7 H 1.1429 0.0231 -0.2500 0.044 Uiso 1 1 calc R U
C8 C 1.0252(3) 0.4649(3) -0.1895(2) 0.0267(8) Uani 1 1 d . .
C9 C 1.1002(3) 0.5278(3) -0.0902(2) 0.0261(8) Uani 1 1 d . .
C10 C 1.0131(3) 0.6318(3) -0.1677(2) 0.0248(8) Uani 1 1 d . .
C11 C 1.1916(3) 0.4347(3) 0.01076(19) 0.0256(8) Uani 1 1 d . .
C12 C 1.1403(3) 0.3394(3) 0.0052(2) 0.0270(8) Uani 1 1 d . .
H12 H 1.0779 0.3305 -0.0241 0.032 Uiso 1 1 calc R U
C13 C 1.1827(3) 0.2592(3) 0.0433(2) 0.0240(7) Uani 1 1 d . .
C14 C 1.2741(4) 0.2719(3) 0.0893(2) 0.0332(9) Uani 1 1 d . .
H14 H 1.3032 0.2168 0.1141 0.040 Uiso 1 1 calc R U
C15 C 1.3208(4) 0.3672(3) 0.0975(2) 0.0373(10) Uani 1 1 d . .
H15 H 1.3793 0.3771 0.1297 0.045 Uiso 1 1 calc R U
C16 C 1.2811(3) 0.4481(3) 0.0580(2) 0.0322(9) Uani 1 1 d . .
H16 H 1.3141 0.5116 0.0629 0.039 Uiso 1 1 calc R U
C17 C 1.1239(3) 0.1592(3) 0.03886(19) 0.0249(7) Uani 1 1 d . .
C18 C 0.9028(3) 0.7694(3) -0.2298(2) 0.0258(7) Uani 1 1 d . .
C19 C 0.8567(3) 0.7152(3) -0.2860(2) 0.0278(8) Uani 1 1 d . .
H19 H 0.8770 0.6480 -0.2933 0.033 Uiso 1 1 calc R U
C20 C 0.7798(3) 0.7625(3) -0.3311(2) 0.0259(7) Uani 1 1 d . .
C21 C 0.7484(4) 0.8627(3) -0.3210(2) 0.0299(8) Uani 1 1 d . .
H21 H 0.6968 0.8935 -0.3513 0.036 Uiso 1 1 calc R U
C22 C 0.7949(4) 0.9161(3) -0.2653(2) 0.0357(10) Uani 1 1 d . .
H22 H 0.7737 0.9830 -0.2579 0.043 Uiso 1 1 calc R U
C23 C 0.8724(4) 0.8713(3) -0.2205(2) 0.0300(8) Uani 1 1 d . .
H23 H 0.9046 0.9087 -0.1840 0.036 Uiso 1 1 calc R U
C24 C 0.7319(3) 0.7042(3) -0.3916(2) 0.0297(8) Uani 1 1 d . .
C25 C 0.5668(4) 0.8020(4) 0.0652(3) 0.0481(12) Uani 1 1 d . .
C26 C 0.6432(6) 0.8071(5) 0.1291(4) 0.0741(18) Uani 1 1 d . .
H26A H 0.6112 0.8499 0.1648 0.089 Uiso 1 1 calc R U
H26B H 0.7159 0.8339 0.1171 0.089 Uiso 1 1 calc R U
C27 C 0.6533(5) 0.6989(6) 0.1544(4) 0.0725(19) Uani 1 1 d . .
H27A H 0.7281 0.6730 0.1466 0.087 Uiso 1 1 calc R U
H27B H 0.6384 0.6948 0.2041 0.087 Uiso 1 1 calc R U
C28 C 0.5678(5) 0.6389(5) 0.1128(3) 0.0640(17) Uani 1 1 d . .
H28A H 0.6016 0.5792 0.0924 0.077 Uiso 1 1 calc R U
H28B H 0.5067 0.6178 0.1421 0.077 Uiso 1 1 calc R U
C29 C 0.4501(5) 0.6792(4) 0.0036(3) 0.0554(14) Uani 1 1 d . .
H29A H 0.4327 0.6084 0.0078 0.083 Uiso 1 1 calc R U
H29B H 0.3827 0.7183 0.0074 0.083 Uiso 1 1 calc R U
H29C H 0.4826 0.6916 -0.0412 0.083 Uiso 1 1 calc R U

loop_
_atom_site_aniso_label
_atom_site_aniso_U_11
_atom_site_aniso_U_22
_atom_site_aniso_U_33
_atom_site_aniso_U_23
_atom_site_aniso_U_13
_atom_site_aniso_U_12
Tb1 0.02353(11) 0.01618(11) 0.02181(11) 0.00029(6) -0.00427(7) -0.00129(6)
O1 0.0419(17) 0.0292(14) 0.0361(16) 0.0087(13) 0.0020(13) 0.0067(13)
O2 0.0473(18) 0.0305(14) 0.0263(14) -0.0024(12) 0.0086(13) -0.0064(13)
O3 0.0324(16) 0.0148(12) 0.0472(18) -0.0024(11) -0.0045(13) -0.0002(10)
O4 0.0264(14) 0.0239(13) 0.0324(14) -0.0046(11) -0.0013(11) -0.0039(10)
O5 0.058(2) 0.0296(14) 0.0460(19) -0.0112(15) -0.0280(16) 0.0131(15)
O6 0.0417(17) 0.0281(14) 0.0314(15) 0.0002(12) -0.0126(12) -0.0001(12)
O7 0.0273(15) 0.0293(14) 0.055(2) 0.0064(15) -0.0031(13) -0.0037(12)
O8 0.0355(16) 0.0254(13) 0.0374(16) -0.0066(12) 0.0049(12) -0.0042(12)
O9 0.044(2) 0.040(2) 0.115(4) 0.020(2) -0.025(2) -0.0045(17)
O10 0.067(2) 0.049(2) 0.0365(18) 0.0029(16) -0.0124(16) 0.0181(18)
N1 0.046(2) 0.0173(14) 0.0242(16) -0.0001(13) -0.0076(14) 0.0026(14)
N2 0.0402(19) 0.0201(14) 0.0272(16) 0.0005(13) -0.0053(14) -0.0001(14)
N3 0.0387(19) 0.0176(14) 0.0289(17) 0.0007(13) -0.0094(14) -0.0024(13)
N4 0.0399(19) 0.0181(14) 0.0297(17) -0.0013(14) -0.0090(14) 0.0033(14)
N5 0.058(2) 0.0156(15) 0.0339(18) 0.0013(14) -0.0179(16) -0.0052(15)
N6 0.044(2) 0.0170(14) 0.0303(17) -0.0049(13) -0.0149(15) 0.0047(13)
N7 0.040(2) 0.039(2) 0.054(2) 0.0051(19) 0.0024(18) -0.0009(17)
C1 0.032(2) 0.0215(16) 0.0210(17) 0.0014(14) 0.0010(15) -0.0035(15)
C2 0.0285(19) 0.0219(17) 0.0225(17) 0.0020(14) -0.0007(14) -0.0018(14)
C3 0.0274(19) 0.0244(17) 0.0214(17) -0.0021(14) -0.0011(14) -0.0001(14)
C4 0.032(2) 0.0164(16) 0.0256(18) 0.0010(14) -0.0045(15) -0.0015(14)
C5 0.059(3) 0.027(2) 0.0242(19) 0.0037(16) 0.0030(18) 0.0056(19)
C6 0.076(4) 0.030(2) 0.027(2) 0.0008(18) 0.014(2) 0.012(2)
C7 0.057(3) 0.023(2) 0.029(2) -0.0002(15) 0.006(2) 0.0091(17)
C8 0.034(2) 0.0187(16) 0.0275(19) -0.0010(15) -0.0037(15) -0.0006(15)
C9 0.0304(19) 0.0202(16) 0.0274(19) 0.0034(15) -0.0039(15) -0.0018(14)
C10 0.030(2) 0.0190(17) 0.0250(18) -0.0004(14) -0.0045(15) 0.0019(14)
C11 0.034(2) 0.0199(16) 0.0222(18) 0.0008(15) -0.0048(15) -0.0026(15)
C12 0.032(2) 0.0235(19) 0.0253(18) 0.0024(15) -0.0060(16) -0.0064(15)
C13 0.0246(18) 0.0179(16) 0.0295(18) -0.0002(14) -0.0034(14) -0.0020(14)
C14 0.034(2) 0.0224(18) 0.043(2) 0.0064(17) -0.0107(18) -0.0033(16)
C15 0.033(2) 0.030(2) 0.048(3) 0.0071(19) -0.0185(19) -0.0057(17)
C16 0.035(2) 0.0240(18) 0.038(2) 0.0009(17) -0.0065(17) -0.0076(16)
C17 0.032(2) 0.0198(16) 0.0224(17) 0.0013(14) -0.0058(14) -0.0013(14)
C18 0.034(2) 0.0194(16) 0.0242(17) 0.0016(14) -0.0051(15) 0.0015(14)
C19 0.034(2) 0.0204(17) 0.0284(19) -0.0035(15) -0.0035(16) 0.0031(15)
C20 0.0265(18) 0.0258(18) 0.0252(18) -0.0026(15) -0.0017(14) -0.0035(15)
C21 0.034(2) 0.0252(18) 0.030(2) 0.0015(16) -0.0058(16) 0.0048(16)
C22 0.050(3) 0.0211(19) 0.035(2) -0.0020(16) -0.006(2) 0.0080(16)
C23 0.042(2) 0.0207(18) 0.0270(19) -0.0044(15) -0.0085(17) -0.0001(16)
C24 0.028(2) 0.0309(19) 0.030(2) -0.0076(16) -0.0046(16) -0.0004(16)
C25 0.029(2) 0.043(3) 0.072(4) 0.001(3) -0.002(2) -0.001(2)
C26 0.063(4) 0.075(4) 0.084(5) 0.000(4) -0.017(3) 0.003(3)
C27 0.054(4) 0.103(5) 0.060(4) 0.012(4) -0.003(3) 0.015(4)
C28 0.071(4) 0.057(3) 0.064(4) 0.025(3) 0.018(3) 0.016(3)
C29 0.055(3) 0.042(3) 0.069(4) -0.004(3) -0.003(3) -0.009(2)

loop_
_atom_type_symbol
_atom_type_description
_atom_type_scat_dispersion_real
_atom_type_scat_dispersion_imag
_atom_type_scat_source
C C 0.0033 0.0016 'International Tables Vol C Tables 4.2.6.8 and 6.1.1.4'
H H 0.0000 0.0000 'International Tables Vol C Tables 4.2.6.8 and 6.1.1.4'
N N 0.0061 0.0033 'International Tables Vol C Tables 4.2.6.8 and 6.1.1.4'
O O 0.0106 0.0060 'International Tables Vol C Tables 4.2.6.8 and 6.1.1.4'
Tb Tb -0.1723 4.1537 'International Tables Vol C Tables 4.2.6.8 and 6.1.1.4'

loop_
_geom_angle_atom_site_label_1
_geom_angle_atom_site_label_2
_geom_angle_atom_site_label_3
_geom_angle
_geom_angle_site_symmetry_1
_geom_angle_site_symmetry_3
O2 Tb1 O4 71.36(10) 3_755 3_755
O2 Tb1 O3 82.08(11) 3_755 .
O4 Tb1 O3 129.55(10) 3_755 .
O2 Tb1 O1 124.70(11) 3_755 .
O4 Tb1 O1 79.86(10) 3_755 .
O3 Tb1 O1 81.50(11) . .
O2 Tb1 O5 79.22(13) 3_755 4_666
O4 Tb1 O5 132.89(10) 3_755 4_666
O3 Tb1 O5 79.56(11) . 4_666
O1 Tb1 O5 146.77(11) . 4_666
O2 Tb1 O8 138.22(10) 3_755 .
O4 Tb1 O8 75.82(10) 3_755 .
O3 Tb1 O8 139.59(10) . .
O1 Tb1 O8 72.27(10) . .
O5 Tb1 O8 106.44(12) 4_666 .
O2 Tb1 O7 146.82(11) 3_755 .
O4 Tb1 O7 141.82(10) 3_755 .
O3 Tb1 O7 73.86(10) . .
O1 Tb1 O7 74.35(11) . .
O5 Tb1 O7 74.28(12) 4_666 .
O8 Tb1 O7 69.83(10) . .
O2 Tb1 O6 82.09(10) 3_755 4_666
O4 Tb1 O6 86.15(9) 3_755 4_666
O3 Tb1 O6 132.35(10) . 4_666
O1 Tb1 O6 142.37(10) . 4_666
O5 Tb1 O6 53.40(10) 4_666 4_666
O8 Tb1 O6 70.48(10) . 4_666
O7 Tb1 O6 97.39(10) . 4_666
O2 Tb1 C24 79.08(12) 3_755 4_666
O4 Tb1 C24 109.84(11) 3_755 4_666
O3 Tb1 C24 105.97(12) . 4_666
O1 Tb1 C24 156.15(11) . 4_666
O5 Tb1 C24 26.74(11) 4_666 4_666
O8 Tb1 C24 88.66(12) . 4_666
O7 Tb1 C24 85.85(11) . 4_666
O6 Tb1 C24 26.67(10) 4_666 4_666
C1 O1 Tb1 111.2(2) . .
C1 O2 Tb1 178.1(3) . 3_755
C17 O3 Tb1 136.2(3) . .
C17 O4 Tb1 140.7(2) . 3_755
C24 O5 Tb1 94.7(3) . 4_565
C24 O6 Tb1 91.6(2) . 4_565
Tb1 O7 H7A 109.7 . .
Tb1 O7 H7B 131.5 . .
H7A O7 H7B 104.2 . .
Tb1 O8 H8A 109.9 . .
Tb1 O8 H8B 111.0 . .
H8A O8 H8B 112.4 . .
H10A O10 H10B 109.7 . .
C8 N1 C4 129.3(3) . .
C8 N1 H1 115.4 . .
C4 N1 H1 115.4 . .
C8 N2 C9 113.4(3) . .
C9 N3 C10 114.6(3) . .
C10 N4 C8 114.1(3) . .
C9 N5 C11 130.0(3) . .
C9 N5 H5 115.0 . .
C11 N5 H5 115.0 . .
C10 N6 C18 130.8(3) . .
C10 N6 H6 114.6 . .
C18 N6 H6 114.6 . .
C25 N7 C29 122.3(5) . .
C25 N7 C28 114.4(5) . .
C29 N7 C28 123.2(5) . .
O2 C1 O1 122.4(4) . .
O2 C1 C2 119.4(3) . .
O1 C1 C2 118.3(3) . .
C7 C2 C3 120.4(3) . .
C7 C2 C1 119.0(3) . .
C3 C2 C1 120.5(3) . .
C4 C3 C2 119.4(3) . .
C4 C3 H3 120.3 . .
C2 C3 H3 120.3 . .
C5 C4 C3 119.7(3) . .
C5 C4 N1 116.4(3) . .
C3 C4 N1 123.7(3) . .
C4 C5 C6 120.4(4) . .
C4 C5 H5A 119.8 . .
C6 C5 H5A 119.8 . .
C7 C6 C5 120.2(4) . .
C7 C6 H6A 119.9 . .
C5 C6 H6A 119.9 . .
C6 C7 C2 119.8(4) . .
C6 C7 H7 120.1 . .
C2 C7 H7 120.1 . .
N2 C8 N1 121.0(3) . .
N2 C8 N4 125.8(3) . .
N1 C8 N4 113.2(3) . .
N3 C9 N2 125.8(3) . .
N3 C9 N5 113.2(3) . .
N2 C9 N5 121.0(3) . .
N4 C10 N3 125.6(3) . .
N4 C10 N6 121.9(3) . .
N3 C10 N6 112.5(3) . .
C16 C11 C12 119.4(4) . .
C16 C11 N5 117.2(3) . .
C12 C11 N5 123.3(3) . .
C13 C12 C11 119.7(3) . .
C13 C12 H12 120.2 . .
C11 C12 H12 120.2 . .
C12 C13 C14 121.0(3) . .
C12 C13 C17 118.8(3) . .
C14 C13 C17 120.1(3) . .
C15 C14 C13 119.2(4) . .
C15 C14 H14 120.4 . .
C13 C14 H14 120.4 . .
C14 C15 C16 120.4(4) . .
C14 C15 H15 119.8 . .
C16 C15 H15 119.8 . .
C15 C16 C11 120.2(4) . .
C15 C16 H16 119.9 . .
C11 C16 H16 119.9 . .
O3 C17 O4 125.5(3) . .
O3 C17 C13 118.1(3) . .
O4 C17 C13 116.3(3) . .
C19 C18 C23 119.4(4) . .
C19 C18 N6 124.4(3) . .
C23 C18 N6 116.2(3) . .
C18 C19 C20 119.4(3) . .
C18 C19 H19 120.3 . .
C20 C19 H19 120.3 . .
C21 C20 C19 121.1(4) . .
C21 C20 C24 119.9(4) . .
C19 C20 C24 119.0(3) . .
C22 C21 C20 119.2(4) . .
C22 C21 H21 120.4 . .
C20 C21 H21 120.4 . .
C23 C22 C21 120.8(4) . .
C23 C22 H22 119.6 . .
C21 C22 H22 119.6 . .
C22 C23 C18 120.2(4) . .
C22 C23 H23 119.9 . .
C18 C23 H23 119.9 . .
O6 C24 O5 120.2(4) . .
O6 C24 C20 120.7(4) . .
O5 C24 C20 119.1(4) . .
O6 C24 Tb1 61.7(2) . 4_565
O5 C24 Tb1 58.5(2) . 4_565
C20 C24 Tb1 177.6(3) . 4_565
O9 C25 N7 125.0(5) . .
O9 C25 C26 126.3(5) . .
N7 C25 C26 108.7(5) . .
C25 C26 C27 105.0(5) . .
C25 C26 H26A 110.7 . .
C27 C26 H26A 110.7 . .
C25 C26 H26B 110.7 . .
C27 C26 H26B 110.7 . .
H26A C26 H26B 108.8 . .
C28 C27 C26 106.2(5) . .
C28 C27 H27A 110.5 . .
C26 C27 H27A 110.5 . .
C28 C27 H27B 110.5 . .
C26 C27 H27B 110.5 . .
H27A C27 H27B 108.7 . .
N7 C28 C27 104.6(5) . .
N7 C28 H28A 110.8 . .
C27 C28 H28A 110.8 . .
N7 C28 H28B 110.8 . .
C27 C28 H28B 110.8 . .
H28A C28 H28B 108.9 . .
N7 C29 H29A 109.5 . .
N7 C29 H29B 109.5 . .
H29A C29 H29B 109.5 . .
N7 C29 H29C 109.5 . .
H29A C29 H29C 109.5 . .
H29B C29 H29C 109.5 . .

loop_
_geom_bond_atom_site_label_1
_geom_bond_atom_site_label_2
_geom_bond_distance
_geom_bond_site_symmetry_2
Tb1 O2 2.312(3) 3_755
Tb1 O4 2.329(3) 3_755
Tb1 O3 2.337(3) .
Tb1 O1 2.400(3) .
Tb1 O5 2.405(3) 4_666
Tb1 O8 2.413(3) .
Tb1 O7 2.450(3) .
Tb1 O6 2.476(3) 4_666
Tb1 C24 2.810(4) 4_666
O1 C1 1.258(5) .
O2 C1 1.256(5) .
O2 Tb1 2.312(3) 3_755
O3 C17 1.252(5) .
O4 C17 1.264(5) .
O4 Tb1 2.329(3) 3_755
O5 C24 1.269(5) .
O5 Tb1 2.405(3) 4_565
O6 C24 1.262(5) .
O6 Tb1 2.476(3) 4_565
O7 H7A 0.8500 .
O7 H7B 0.8500 .
O8 H8A 0.8499 .
O8 H8B 0.8208 .
O9 C25 1.236(6) .
O10 H10A 0.8500 .
O10 H10B 0.8502 .
N1 C8 1.341(5) .
N1 C4 1.421(5) .
N1 H1 0.8600 .
N2 C8 1.336(5) .
N2 C9 1.343(5) .
N3 C9 1.337(5) .
N3 C10 1.343(5) .
N4 C10 1.315(5) .
N4 C8 1.362(5) .
N5 C9 1.364(5) .
N5 C11 1.411(5) .
N5 H5 0.8600 .
N6 C10 1.367(5) .
N6 C18 1.409(5) .
N6 H6 0.8600 .
N7 C25 1.325(6) .
N7 C29 1.443(7) .
N7 C28 1.452(7) .
C1 C2 1.500(5) .
C2 C7 1.385(6) .
C2 C3 1.402(5) .
C3 C4 1.393(5) .
C3 H3 0.9300 .
C4 C5 1.387(5) .
C5 C6 1.390(6) .
C5 H5A 0.9300 .
C6 C7 1.381(6) .
C6 H6A 0.9300 .
C7 H7 0.9300 .
C11 C16 1.394(6) .
C11 C12 1.401(5) .
C12 C13 1.374(5) .
C12 H12 0.9300 .
C13 C14 1.396(5) .
C13 C17 1.496(5) .
C14 C15 1.384(5) .
C14 H14 0.9300 .
C15 C16 1.384(6) .
C15 H15 0.9300 .
C16 H16 0.9300 .
C18 C19 1.392(5) .
C18 C23 1.405(5) .
C19 C20 1.393(5) .
C19 H19 0.9300 .
C20 C21 1.389(5) .
C20 C24 1.491(5) .
C21 C22 1.382(6) .
C21 H21 0.9300 .
C22 C23 1.379(6) .
C22 H22 0.9300 .
C23 H23 0.9300 .
C24 Tb1 2.810(4) 4_565
C25 C26 1.510(8) .
C26 C27 1.512(10) .
C26 H26A 0.9700 .
C26 H26B 0.9700 .
C27 C28 1.505(9) .
C27 H27A 0.9700 .
C27 H27B 0.9700 .
C28 H28A 0.9700 .
C28 H28B 0.9700 .
C29 H29A 0.9600 .
C29 H29B 0.9600 .
C29 H29C 0.9600 .

loop_
_geom_torsion_atom_site_label_1
_geom_torsion_atom_site_label_2
_geom_torsion_atom_site_label_3
_geom_torsion_atom_site_label_4
_geom_torsion
_geom_torsion_site_symmetry_1
Tb1 O1 C1 O2 -14.8(5) .
Tb1 O1 C1 C2 164.9(3) .
O2 C1 C2 C7 -152.6(4) .
O1 C1 C2 C7 27.7(6) .
O2 C1 C2 C3 28.8(6) .
O1 C1 C2 C3 -150.9(4) .
C7 C2 C3 C4 -1.1(6) .
C1 C2 C3 C4 177.5(3) .
C2 C3 C4 C5 3.5(6) .
C2 C3 C4 N1 178.8(4) .
C8 N1 C4 C5 -137.2(5) .
C8 N1 C4 C3 47.3(6) .
C3 C4 C5 C6 -3.3(7) .
N1 C4 C5 C6 -178.9(4) .
C4 C5 C6 C7 0.6(8) .
C5 C6 C7 C2 1.8(8) .
C3 C2 C7 C6 -1.6(7) .
C1 C2 C7 C6 179.8(4) .
C9 N2 C8 N1 172.6(4) .
C9 N2 C8 N4 -7.1(6) .
C4 N1 C8 N2 -4.9(7) .
C4 N1 C8 N4 174.8(4) .
C10 N4 C8 N2 7.8(6) .
C10 N4 C8 N1 -172.0(4) .
C10 N3 C9 N2 7.4(6) .
C10 N3 C9 N5 -173.6(4) .
C8 N2 C9 N3 -1.0(6) .
C8 N2 C9 N5 -180.0(4) .
C11 N5 C9 N3 179.2(4) .
C11 N5 C9 N2 -1.7(7) .
C8 N4 C10 N3 -0.2(6) .
C8 N4 C10 N6 179.3(4) .
C9 N3 C10 N4 -6.7(6) .
C9 N3 C10 N6 173.8(3) .
C18 N6 C10 N4 10.9(7) .
C18 N6 C10 N3 -169.5(4) .
C9 N5 C11 C16 153.9(4) .
C9 N5 C11 C12 -29.6(7) .
C16 C11 C12 C13 -3.7(6) .
N5 C11 C12 C13 179.8(4) .
C11 C12 C13 C14 2.2(6) .
C11 C12 C13 C17 177.5(3) .
C12 C13 C14 C15 1.3(7) .
C17 C13 C14 C15 -174.0(4) .
C13 C14 C15 C16 -3.2(7) .
C14 C15 C16 C11 1.6(7) .
C12 C11 C16 C15 1.9(6) .
N5 C11 C16 C15 178.6(4) .
Tb1 O3 C17 O4 11.3(7) .
Tb1 O3 C17 C13 -168.4(3) .
Tb1 O4 C17 O3 -39.5(6) 3_755
Tb1 O4 C17 C13 140.1(3) 3_755
C12 C13 C17 O3 130.5(4) .
C14 C13 C17 O3 -54.1(5) .
C12 C13 C17 O4 -49.1(5) .
C14 C13 C17 O4 126.2(4) .
C10 N6 C18 C19 -13.1(7) .
C10 N6 C18 C23 167.7(4) .
C23 C18 C19 C20 -1.1(6) .
N6 C18 C19 C20 179.7(4) .
C18 C19 C20 C21 -0.1(6) .
C18 C19 C20 C24 179.3(4) .
C19 C20 C21 C22 0.3(6) .
C24 C20 C21 C22 -179.0(4) .
C20 C21 C22 C23 0.6(7) .
C21 C22 C23 C18 -1.8(7) .
C19 C18 C23 C22 2.1(6) .
N6 C18 C23 C22 -178.7(4) .
Tb1 O6 C24 O5 1.8(4) 4_565
Tb1 O6 C24 C20 -179.8(3) 4_565
Tb1 O5 C24 O6 -1.8(4) 4_565
Tb1 O5 C24 C20 179.7(3) 4_565
C21 C20 C24 O6 9.7(6) .
C19 C20 C24 O6 -169.6(4) .
C21 C20 C24 O5 -171.8(4) .
C19 C20 C24 O5 8.8(6) .
C29 N7 C25 O9 -1.8(9) .
C28 N7 C25 O9 -179.2(5) .
C29 N7 C25 C26 177.9(5) .
C28 N7 C25 C26 0.6(7) .
O9 C25 C26 C27 -174.4(6) .
N7 C25 C26 C27 5.9(7) .
C25 C26 C27 C28 -9.7(7) .
C25 N7 C28 C27 -6.8(6) .
C29 N7 C28 C27 175.9(5) .
C26 C27 C28 N7 10.0(7) .
